data_2100628
loop_
_publ_author_name
'M. Evain'
'L. Bindi'
'S. Menchetti'

_publ_section_title
;
Structure and phase transition of the Se-rich variety of
antimonpearceite, [(Ag,Cu)6(Sb,As)2(S,Se)7][Ag9Cu(S,Se)2Se2]
;
_journal_coeditor_code LC5047
_journal_issue 4
_journal_name_full 'Acta Crystallographica, Section B'
_journal_page_first 768
_journal_page_last 774
_journal_paper_doi 10.1107/S0108768106022798
_journal_volume 62
_journal_year 2006
_chemical_formula_moiety 'Ag14.585 As0.337 Cu1.415 S8.341 Sb1.663 Se2.659'
_chemical_formula_sum 'Ag14.585 As0.337 Cu1.415 S8.341 Sb1.663 Se2.659'
_chemical_formula_weight 2368.3
_space_group_IT_number 164
_space_group_name_Hall '-P 3 2"'
_space_group_name_H-M_alt 'P -3 m 1'
_symmetry_cell_setting trigonal
_symmetry_space_group_name_Hall '-P 3 2"'
_symmetry_space_group_name_H-M 'P -3 m 1'
_cell_angle_alpha 90
_cell_angle_beta 90
_cell_angle_gamma 120
_cell_formula_units_Z 1
_cell_length_a 7.5950(4)
_cell_length_b 7.5950(4)
_cell_length_c 12.0731(6)
_cell_volume 603.12(5)
_computing_publication_material '(Jana2000; Petricek and Dusek, 2000)'
_computing_structure_refinement '(Jana2000; Petricek and Dusek, 2000)'
_diffrn_ambient_temperature 300
_diffrn_detector_area_resol_mean 9
_diffrn_measured_fraction_theta_full 0.99
_diffrn_measurement_device '95mm CCD camera on \k-goniostat'
_diffrn_measurement_device_type KappaCCD
_diffrn_measurement_method 'CCD, phi and omega frames'
_diffrn_radiation_monochromator 'horizonally mounted graphite crystal'
_diffrn_radiation_type 'Mo K\a'
_diffrn_radiation_wavelength 0.71069
_diffrn_reflns_av_R_equivalents 0.0456
_diffrn_reflns_av_sigmaI/netI 0.0133
_diffrn_reflns_limit_h_max 13
_diffrn_reflns_limit_h_min -8
_diffrn_reflns_limit_k_max 11
_diffrn_reflns_limit_k_min -13
_diffrn_reflns_limit_l_max 14
_diffrn_reflns_limit_l_min -20
_diffrn_reflns_number 13591
_diffrn_reflns_theta_full 37.97
_diffrn_reflns_theta_max 37.97
_diffrn_reflns_theta_min 6.43
_exptl_absorpt_coefficient_mu 19.67
_exptl_absorpt_correction_T_max 0.523
_exptl_absorpt_correction_T_min 0.157
_exptl_absorpt_correction_type gaussian
_exptl_absorpt_process_details '(Jana2000; Petricek, Dusek & Palatinus, 2000)'
_exptl_crystal_density_diffrn 6.5183
_exptl_crystal_F_000 1046
_exptl_crystal_size_max 0.10
_exptl_crystal_size_mid 0.07
_exptl_crystal_size_min 0.04
_refine_diff_density_max 0.79
_refine_diff_density_min -0.64
_refine_ls_extinction_coef 0.332272
_refine_ls_extinction_method 'B-C type 2 (Becker & Coppens, 1974)'
_refine_ls_goodness_of_fit_ref 1.80
_refine_ls_number_parameters 95
_refine_ls_number_reflns 1253
_refine_ls_R_factor_all 0.0768
_refine_ls_R_factor_gt 0.0489
_refine_ls_shift/su_max 0.0004
_refine_ls_shift/su_mean 0.0001
_refine_ls_structure_factor_coef F
_refine_ls_weighting_details w=1/(\s^2^(F)+0.0004F^2^)
_refine_ls_weighting_scheme sigma
_refine_ls_wR_factor_gt 0.0575
_refine_ls_wR_factor_ref 0.0596
_reflns_number_gt 975
_reflns_number_total 1253
_reflns_threshold_expression I>2\s(I)
_cod_data_source_file lc5047.cif
_cod_depositor_comments
;
The following automatic conversions were performed:
'_exptl_absorpt_correction_type' value 'Gaussian' changed to 'gaussian'
according to '/home/saulius/struct/CIF-dictionaries/cif_core.dic'
dictionary named 'cif_core.dic' version 2.4.1 from 2010-06-29.

Automatic conversion script
Id: cif_fix_enum 1527 2010-12-29 10:47:43Z saulius 
;
_cod_database_code 2100628

loop_
_symmetry_equiv_pos_site_id
_symmetry_equiv_pos_as_xyz
1 x,y,z
2 -y,x-y,z
3 -y,-x,z
4 -x+y,-x,z
5 x,x-y,z
6 -x+y,y,z
7 -x,-y,-z
8 y,-x+y,-z
9 y,x,-z
10 x-y,x,-z
11 -x,-x+y,-z
12 x-y,-y,-z

loop_
_atom_site_type_symbol
_atom_site_label
_atom_site_fract_x
_atom_site_fract_y
_atom_site_fract_z
_atom_site_U_iso_or_equiv
_atom_site_adp_type
_atom_site_calc_flag
_atom_site_occupancy
Sb Sb 0.333333 0.666667 0.40561(5) 0.02348(19) Uani d 0.83(2)
As As' 0.333333 0.666667 0.405612 0.02348(19) Uani d 0.17(2)
Ag Ag1a 0.2851(8) 0.1426(4) 0.3899(5) 0.0526(8) Uani d 0.68(2)
Ag Ag1b 0.351(3) 0.1753(13) 0.3629(9) 0.073(2) Uani d 0.25(3)
Cu Cu1b' 0.350518 0.175259 0.362861 0.073(2) Uani d 0.07(3)
Ag Ag2 0.2458(19) 0.3649(4) 0.1190(4) 0.163(8) Uani d 0.296(6)
Ag Ag3 0.3528(8) 0.3128(11) 0.1187(4) 0.157(3) Uani d 0.454(6)
Cu Cu 0 0 0 0.0313(4) Uani d 1
S S1 0 0 0.18217(15) 0.0312(6) Uani d 0.830(11)
Se Se1' 0 0 0.182166 0.0312(6) Uani d 0.170(11)
S S2 0.0146(2) 0.50730(10) 0.30757(15) 0.0381(5) Uani d 1
S S3 0 0 0.5 0.117(3) Uani d 0.68(4)
Se Se3' 0 0 0.5 0.117(3) Uani d 0.32(4)
Se Se 0.666667 0.333333 0.0178(2) 0.0466(4) Uani d 1

loop_
_atom_site_aniso_label
_atom_site_aniso_U_11
_atom_site_aniso_U_22
_atom_site_aniso_U_33
_atom_site_aniso_U_12
_atom_site_aniso_U_13
_atom_site_aniso_U_23
_atom_site_aniso_type_symbol
Sb 0.0243(2) 0.0243(2) 0.0219(3) 0.01213(12) 0 0 Sb
As' 0.0243(2) 0.0243(2) 0.0219(3) 0.01213(12) 0 0 As
Ag1a 0.0588(12) 0.0501(6) 0.0518(15) 0.0294(6) 0.0033(9) 0.0017(5) Ag
Ag1b 0.105(4) 0.0514(14) 0.080(4) 0.0527(19) 0.050(5) 0.025(2) Ag
Cu1b' 0.105(4) 0.0514(14) 0.080(4) 0.0527(19) 0.050(5) 0.025(2) Cu
Ag2 0.267(19) 0.0379(10) 0.0549(15) -0.019(3) -0.050(5) 0.0044(8) Ag
Ag3 0.079(2) 0.289(6) 0.069(2) 0.066(3) 0.0046(18) -0.021(3) Ag
Cu 0.0387(6) 0.0387(6) 0.0166(6) 0.0193(3) 0 0 Cu
S1 0.0366(8) 0.0366(8) 0.0205(8) 0.0183(4) 0 0 S
Se1' 0.0366(8) 0.0366(8) 0.0205(8) 0.0183(4) 0 0 Se
S2 0.0214(6) 0.0387(6) 0.0485(9) 0.0107(3) -0.0036(5) -0.0018(3) S
S3 0.152(4) 0.152(4) 0.047(6) 0.076(2) 0 0 S
Se3' 0.152(4) 0.152(4) 0.047(6) 0.076(2) 0 0 Se
Se 0.0455(5) 0.0455(5) 0.0487(7) 0.0227(2) 0 0 Se

loop_
_atom_type_symbol
_atom_type_scat_dispersion_real
_atom_type_scat_dispersion_imag
_atom_type_scat_source
Ag -0.897 1.102 'International Tables Vol C Tables  4.2.6.8 and 6.1.1.1'
As 0.050 2.006 'International Tables Vol C Tables  4.2.6.8 and 6.1.1.1'
Cu 0.320 1.265 'International Tables Vol C Tables  4.2.6.8 and 6.1.1.1'
S 0.125 0.123 'International Tables Vol C Tables  4.2.6.8 and 6.1.1.1'
Sb -0.587 1.546 'International Tables Vol C Tables  4.2.6.8 and 6.1.1.1'
Se -0.093 2.226 'International Tables Vol C Tables  4.2.6.8 and 6.1.1.1'

loop_
_geom_angle_atom_site_label_1
_geom_angle_atom_site_label_2
_geom_angle_atom_site_label_3
_geom_angle_site_symmetry_1
_geom_angle_site_symmetry_3
_geom_angle
_geom_angle_publ_flag
S2 Sb S2 . 2_665 97.90(5) yes
S2 Sb S2 . 3_665 97.90(4) yes
S2 Sb S2 2_665 . 97.90(5) yes
S2 Sb S2 2_665 3_665 97.90(5) yes
S2 Sb S2 3_665 . 97.90(4) yes
S2 Sb S2 3_665 2_665 97.90(5) yes
Ag1b Ag1a S3 . . 178.1(16) yes
Ag1a Ag1b S2 . 2_665 120(2) yes
Ag1a Ag1b S2 . 3_655 120.1(16) yes
S2 Ag1b S2 2_665 3_655 119.8(7) yes
S2 Ag1b S2 3_655 2_665 119.8(7) yes
Ag2 Ag2 Ag3 6_555 . 161.3(5) yes
Ag2 Ag2 Ag3 6_555 6_555 9.9(3) yes
Ag3 Ag2 Ag3 . 6_555 151.4(5) yes
Ag3 Ag2 Ag3 6_555 . 151.4(5) yes
Ag2 Ag3 Ag2 . 6_555 8.9(3) yes
Ag2 Ag3 Ag3 . 5_555 138.7(5) yes
Ag2 Ag3 Ag2 6_555 . 8.9(3) yes
Ag2 Ag3 Ag3 6_555 5_555 129.9(3) yes
S1 Cu S1 . 7_555 180 yes
S1 Cu S1 7_555 . 180 yes
Sb S2 Ag1b . 2_555 109.4(3) yes
Sb S2 Ag1b . 3_565 109.4(3) yes
Ag1b S2 Ag1b 2_555 3_565 103.6(5) yes
Ag1b S2 Ag1b 3_565 2_555 103.6(5) yes
Ag1a S3 Ag1a . 7_556 180 yes
Ag1a S3 Ag1a . 2_555 89.91(18) yes
Ag1a S3 Ag1a . 8_556 90.09(18) yes
Ag1a S3 Ag1a . 3_555 89.91(15) yes
Ag1a S3 Ag1a . 9_556 90.09(15) yes
Ag1a S3 Ag1a 7_556 . 180 yes
Ag1a S3 Ag1a 7_556 2_555 90.09(18) yes
Ag1a S3 Ag1a 7_556 8_556 89.91(18) yes
Ag1a S3 Ag1a 7_556 3_555 90.09(15) yes
Ag1a S3 Ag1a 7_556 9_556 89.91(15) yes
Ag1a S3 Ag1a 2_555 . 89.91(18) yes
Ag1a S3 Ag1a 2_555 7_556 90.09(18) yes
Ag1a S3 Ag1a 2_555 8_556 180 yes
Ag1a S3 Ag1a 2_555 3_555 89.9(2) yes
Ag1a S3 Ag1a 2_555 9_556 90.1(2) yes
Ag1a S3 Ag1a 8_556 . 90.09(18) yes
Ag1a S3 Ag1a 8_556 7_556 89.91(18) yes
Ag1a S3 Ag1a 8_556 2_555 180 yes
Ag1a S3 Ag1a 8_556 3_555 90.1(2) yes
Ag1a S3 Ag1a 8_556 9_556 89.9(2) yes
Ag1a S3 Ag1a 3_555 . 89.91(15) yes
Ag1a S3 Ag1a 3_555 7_556 90.09(15) yes
Ag1a S3 Ag1a 3_555 2_555 89.9(2) yes
Ag1a S3 Ag1a 3_555 8_556 90.1(2) yes
Ag1a S3 Ag1a 3_555 9_556 180 yes
Ag1a S3 Ag1a 9_556 . 90.09(15) yes
Ag1a S3 Ag1a 9_556 7_556 89.91(15) yes
Ag1a S3 Ag1a 9_556 2_555 90.1(2) yes
Ag1a S3 Ag1a 9_556 8_556 89.9(2) yes
Ag1a S3 Ag1a 9_556 3_555 180 yes

loop_
_geom_bond_atom_site_label_1
_geom_bond_atom_site_label_2
_geom_bond_site_symmetry_2
_geom_bond_distance
_geom_bond_publ_flag
Sb S2 . 2.4076(15) yes
Sb S2 2_665 2.4076(17) yes
Sb S2 3_665 2.4076(15) yes
Ag1a Ag1b . 0.540(16) yes
Ag1a S3 . 2.299(6) yes
Ag1b S2 2_665 2.291(10) yes
Ag1b S2 3_655 2.291(18) yes
Ag2 Ag2 6_555 0.96(2) yes
Ag2 Ag3 . 1.067(17) yes
Ag2 Ag3 6_555 2.001(18) yes
Ag3 Ag3 5_555 2.073(14) yes
Cu S1 . 2.1993(18) yes
Cu S1 7_555 2.1993(18) yes
